data_7217122
loop_
_publ_author_name
'Gao, Xiao Lin'
'Gong, Yun'
'Zhang, Pan'
'Yang, Yong Xi'
'Meng, Jiang Ping'
'Zhang, Miao Miao'
'Yin, Jun Li'
'Lin, Jian Hua'

_publ_section_title
;
 Metal(ii) complexes based on
 4-(2,6-di(pyridin-4-yl)pyridin-4-yl)benzonitrile: structures and
 electrocatalysis in hydrogen evolution reaction from water
;
_journal_issue 36
_journal_name_full CrystEngComm
_journal_page_first 8492
_journal_paper_doi 10.1039/C4CE01259C
_journal_volume 16
_journal_year 2014
_chemical_formula_sum 'C44 H42 Cd2 N8 O15 S2'
_chemical_formula_weight 1211.78
_chemical_name_systematic
; 
 ? 
;
_space_group_IT_number 14
_symmetry_cell_setting monoclinic
_symmetry_space_group_name_Hall '-P 2yn'
_symmetry_space_group_name_H-M 'P 1 21/n 1'
_atom_sites_solution_hydrogens geom
_atom_sites_solution_primary direct
_atom_sites_solution_secondary difmap
_audit_creation_method SHELXL-97
_cell_angle_alpha 90.00
_cell_angle_beta 106.126(2)
_cell_angle_gamma 90.00
_cell_formula_units_Z 4
_cell_length_a 14.8543(14)
_cell_length_b 12.3149(11)
_cell_length_c 26.163(3)
_cell_measurement_reflns_used 4251
_cell_measurement_temperature 298(2)
_cell_measurement_theta_max 25.098
_cell_measurement_theta_min 2.3155
_cell_volume 4597.7(8)
_computing_cell_refinement 'CrysAlisPro, Oxford Diffraction Ltd.'
_computing_data_collection 'CrysAlisPro, Oxford Diffraction Ltd.'
_computing_data_reduction 'CrysAlisPro, Oxford Diffraction Ltd.'
_computing_molecular_graphics 'SHELXTL (Sheldrick, 1997)'
_computing_publication_material 'SHELXTL (Sheldrick, 1997)'
_computing_structure_refinement 'SHELXL97 (Sheldrick, 2008)'
_computing_structure_solution 'SHELXS97 (Sheldrick, 2008)'
_diffrn_ambient_temperature 298(2)
_diffrn_measured_fraction_theta_full 0.998
_diffrn_measured_fraction_theta_max 0.998
_diffrn_measurement_device_type 'Oxford XCalibur Eos'
_diffrn_measurement_method '\w scans'
_diffrn_radiation_monochromator graphite
_diffrn_radiation_source 'fine-focus sealed tube'
_diffrn_radiation_type MoK\a
_diffrn_radiation_wavelength 0.71073
_diffrn_reflns_av_R_equivalents 0.0700
_diffrn_reflns_av_unetI/netI 0.0931
_diffrn_reflns_limit_h_max 14
_diffrn_reflns_limit_h_min -17
_diffrn_reflns_limit_k_max 14
_diffrn_reflns_limit_k_min -14
_diffrn_reflns_limit_l_max 30
_diffrn_reflns_limit_l_min -31
_diffrn_reflns_number 22548
_diffrn_reflns_theta_full 25.02
_diffrn_reflns_theta_max 25.02
_diffrn_reflns_theta_min 2.32
_exptl_absorpt_coefficient_mu 1.096
_exptl_absorpt_correction_T_max 0.96
_exptl_absorpt_correction_T_min 0.90
_exptl_absorpt_correction_type multi-scan
_exptl_absorpt_process_details 'SADABS (Sheldrick, 1996)'
_exptl_crystal_colour colorless
_exptl_crystal_density_diffrn 1.751
_exptl_crystal_density_method 'not measured'
_exptl_crystal_description block
_exptl_crystal_F_000 2440
_exptl_crystal_size_max 0.35
_exptl_crystal_size_mid 0.33
_exptl_crystal_size_min 0.15
_refine_diff_density_max 1.928
_refine_diff_density_min -0.919
_refine_diff_density_rms 0.161
_refine_ls_extinction_method none
_refine_ls_goodness_of_fit_ref 1.098
_refine_ls_hydrogen_treatment none
_refine_ls_matrix_type full
_refine_ls_number_parameters 640
_refine_ls_number_reflns 8108
_refine_ls_number_restraints 0
_refine_ls_restrained_S_all 1.098
_refine_ls_R_factor_all 0.1198
_refine_ls_R_factor_gt 0.0595
_refine_ls_shift/su_max 0.000
_refine_ls_shift/su_mean 0.000
_refine_ls_structure_factor_coef Fsqd
_refine_ls_weighting_details 'calc w=1/[\s^2^(Fo^2^)+(0.0755P)^2^+10.3195P] where P=(Fo^2^+2Fc^2^)/3'
_refine_ls_weighting_scheme calc
_refine_ls_wR_factor_gt 0.1384
_refine_ls_wR_factor_ref 0.1871
_reflns_number_gt 4732
_reflns_number_total 8108
_reflns_threshold_expression >2sigma(I)
_cod_data_source_file c4ce01259c2.cif
_cod_data_source_block 140430f
_cod_depositor_comments
;
The following automatic conversions were performed:

'_symmetry_cell_setting' value 'Monoclinic' changed to 'monoclinic'
according to
/usr/data/users/saulius/crontab/automatic-downloads/rss-feeds/RSC/lib/dictionaries/cif_core.dic
dictionary named 'cif_core.dic' version 2.4.2 from 2011-04-26.

Automatic conversion script
Id: cif_fix_values 2281 2013-09-26 08:29:07Z andrius 

 Adding full bibliography for 7217120--7217122.cif.
;
_cod_original_sg_symbol_H-M P2(1)/n
_cod_database_code 7217122

loop_
_symmetry_equiv_pos_as_xyz
'x, y, z'
'-x+1/2, y+1/2, -z+1/2'
'-x, -y, -z'
'x-1/2, -y-1/2, z-1/2'

loop_
_atom_site_label
_atom_site_type_symbol
_atom_site_fract_x
_atom_site_fract_y
_atom_site_fract_z
_atom_site_U_iso_or_equiv
_atom_site_adp_type
_atom_site_occupancy
_atom_site_symmetry_multiplicity
_atom_site_calc_flag
_atom_site_refinement_flags
Cd1 Cd 0.08563(5) 0.73393(5) 0.23680(2) 0.0368(2) Uani 1 1 d .
Cd2 Cd 0.57288(5) 0.70133(5) 0.22817(2) 0.0395(2) Uani 1 1 d .
N1 N -0.1367(5) 1.0042(5) -0.0140(2) 0.0309(16) Uani 1 1 d .
N2 N 0.0309(5) 0.8478(5) 0.1636(3) 0.0364(17) Uani 1 1 d .
N3 N -0.3367(5) 0.8762(5) -0.1919(3) 0.0341(17) Uani 1 1 d .
N4 N -0.1048(7) 1.6438(7) -0.1281(4) 0.071(3) Uani 1 1 d .
N5 N 0.3582(5) 1.0000(5) -0.0175(2) 0.0332(17) Uani 1 1 d .
N6 N 0.5251(5) 0.8206(6) 0.1559(3) 0.0419(19) Uani 1 1 d .
N7 N 0.1545(5) 0.9014(6) -0.1982(3) 0.0382(18) Uani 1 1 d .
N8 N 0.3766(9) 1.6672(9) -0.0969(5) 0.100(4) Uani 1 1 d .
O1 O -0.0574(5) 0.6555(6) 0.2342(3) 0.077(2) Uani 1 1 d .
O2 O -0.0621(4) 0.5059(5) 0.1757(3) 0.0567(18) Uani 1 1 d .
O3 O -0.1810(5) 0.5313(6) 0.2221(3) 0.069(2) Uani 1 1 d .
O4 O -0.1782(5) 0.6494(6) 0.1512(3) 0.078(2) Uani 1 1 d .
O5 O 0.4464(4) 0.5845(4) 0.2072(2) 0.0424(15) Uani 1 1 d .
O6 O 0.3553(5) 0.6888(7) 0.2514(3) 0.083(3) Uani 1 1 d .
O7 O 0.2905(4) 0.5309(5) 0.2015(3) 0.065(2) Uani 1 1 d .
O8 O 0.3173(5) 0.6878(5) 0.1550(3) 0.066(2) Uani 1 1 d .
O9 O 0.1088(4) 0.6041(4) 0.1780(2) 0.0420(15) Uani 1 1 d .
H9C H 0.0642 0.5620 0.1793 0.050 Uiso 1 1 d R
H9D H 0.1598 0.5684 0.1863 0.050 Uiso 1 1 d R
O10 O 0.2211(4) 0.8322(5) 0.2511(3) 0.0519(17) Uani 1 1 d .
H10C H 0.2721 0.7971 0.2563 0.062 Uiso 1 1 d R
H10D H 0.2316 0.8907 0.2690 0.062 Uiso 1 1 d R
O11 O 0.0528(5) 0.8552(5) 0.2986(2) 0.0527(17) Uani 1 1 d .
H11C H 0.0508 0.9241 0.2968 0.063 Uiso 1 1 d R
H11D H -0.0006 0.8321 0.2996 0.063 Uiso 1 1 d R
O12 O 0.6329(5) 0.5879(6) 0.1727(3) 0.070(2) Uani 1 1 d .
H12C H 0.6727 0.5535 0.1969 0.084 Uiso 1 1 d R
H12D H 0.6630 0.6220 0.1545 0.084 Uiso 1 1 d R
O13 O 0.7007(5) 0.8197(5) 0.2516(3) 0.065(2) Uani 1 1 d .
H13C H 0.7572 0.8026 0.2669 0.078 Uiso 1 1 d R
H13D H 0.6925 0.8854 0.2591 0.078 Uiso 1 1 d R
O14 O 0.5182(5) 0.8042(6) 0.2862(3) 0.076(2) Uani 1 1 d .
H14C H 0.4619 0.7815 0.2770 0.091 Uiso 1 1 d R
H14D H 0.5188 0.8692 0.2972 0.091 Uiso 1 1 d R
O15 O 0.8823(6) 0.7742(8) 0.3010(4) 0.106(3) Uani 1 1 d .
H15C H 0.9136 0.7255 0.2906 0.127 Uiso 1 1 d R
H15D H 0.8957 0.7724 0.3348 0.127 Uiso 1 1 d R
S1 S -0.12083(17) 0.58559(19) 0.19480(9) 0.0438(6) Uani 1 1 d .
S2 S 0.35127(16) 0.62500(17) 0.20252(9) 0.0375(5) Uani 1 1 d .
C1 C -0.0882(6) 1.0560(6) 0.0302(3) 0.0308(19) Uani 1 1 d .
C2 C -0.0828(6) 1.1684(6) 0.0329(3) 0.033(2) Uani 1 1 d .
H2 H -0.0472 1.2020 0.0638 0.040 Uiso 1 1 calc R
C3 C -0.1306(6) 1.2309(6) -0.0104(3) 0.0325(19) Uani 1 1 d .
C4 C -0.1817(6) 1.1769(6) -0.0567(3) 0.0314(19) Uani 1 1 d .
H4 H -0.2138 1.2156 -0.0867 0.038 Uiso 1 1 calc R
C5 C -0.1830(5) 1.0630(6) -0.0564(3) 0.0291(19) Uani 1 1 d .
C6 C -0.0214(6) 0.8080(7) 0.1170(3) 0.041(2) Uani 1 1 d .
H6 H -0.0339 0.7339 0.1143 0.049 Uiso 1 1 calc R
C7 C -0.0575(6) 0.8731(7) 0.0729(3) 0.037(2) Uani 1 1 d .
H7 H -0.0913 0.8420 0.0409 0.044 Uiso 1 1 calc R
C8 C -0.0433(5) 0.9855(6) 0.0762(3) 0.0299(19) Uani 1 1 d .
C9 C 0.0116(6) 1.0249(7) 0.1246(3) 0.037(2) Uani 1 1 d .
H9 H 0.0243 1.0988 0.1289 0.045 Uiso 1 1 calc R
C10 C 0.0472(6) 0.9543(6) 0.1663(3) 0.038(2) Uani 1 1 d .
H10 H 0.0846 0.9827 0.1980 0.045 Uiso 1 1 calc R
C11 C -0.3373(6) 0.9835(7) -0.1925(3) 0.040(2) Uani 1 1 d .
H11 H -0.3723 1.0180 -0.2233 0.048 Uiso 1 1 calc R
C12 C -0.2899(6) 1.0474(7) -0.1508(3) 0.040(2) Uani 1 1 d .
H12 H -0.2938 1.1227 -0.1536 0.048 Uiso 1 1 calc R
C13 C -0.2359(6) 0.9993(6) -0.1044(3) 0.0301(19) Uani 1 1 d .
C14 C -0.2348(6) 0.8866(7) -0.1031(3) 0.042(2) Uani 1 1 d .
H14 H -0.2008 0.8502 -0.0727 0.051 Uiso 1 1 calc R
C15 C -0.2843(7) 0.8290(7) -0.1470(3) 0.046(2) Uani 1 1 d .
H15 H -0.2813 0.7536 -0.1457 0.056 Uiso 1 1 calc R
C16 C -0.1279(6) 1.3529(6) -0.0083(3) 0.032(2) Uani 1 1 d .
C17 C -0.1248(6) 1.4140(7) -0.0520(3) 0.038(2) Uani 1 1 d .
H17 H -0.1254 1.3798 -0.0838 0.046 Uiso 1 1 calc R
C18 C -0.1209(6) 1.5272(7) -0.0484(4) 0.040(2) Uani 1 1 d .
C19 C -0.1220(7) 1.5785(7) -0.0017(4) 0.050(3) Uani 1 1 d .
H19 H -0.1205 1.6540 0.0001 0.060 Uiso 1 1 calc R
C20 C -0.1255(7) 1.5184(7) 0.0427(4) 0.050(3) Uani 1 1 d .
H20 H -0.1262 1.5534 0.0741 0.060 Uiso 1 1 calc R
C21 C -0.1279(6) 1.4058(7) 0.0398(3) 0.042(2) Uani 1 1 d .
H21 H -0.1296 1.3651 0.0694 0.051 Uiso 1 1 calc R
C22 C -0.1134(7) 1.5910(7) -0.0935(4) 0.051(3) Uani 1 1 d .
C23 C 0.4083(6) 1.0437(7) 0.0283(3) 0.035(2) Uani 1 1 d .
C24 C 0.4162(6) 1.1546(7) 0.0359(3) 0.040(2) Uani 1 1 d .
H24 H 0.4545 1.1826 0.0675 0.047 Uiso 1 1 calc R
C25 C 0.3669(6) 1.2243(7) -0.0039(3) 0.037(2) Uani 1 1 d .
C26 C 0.3131(6) 1.1788(6) -0.0515(3) 0.034(2) Uani 1 1 d .
H26 H 0.2786 1.2227 -0.0790 0.041 Uiso 1 1 calc R
C27 C 0.3124(6) 1.0647(6) -0.0570(3) 0.0305(19) Uani 1 1 d .
C28 C 0.4775(7) 0.7861(8) 0.1083(4) 0.054(3) Uani 1 1 d .
H28 H 0.4669 0.7120 0.1030 0.065 Uiso 1 1 calc R
C29 C 0.4424(6) 0.8562(7) 0.0654(3) 0.045(2) Uani 1 1 d .
H29 H 0.4113 0.8281 0.0322 0.054 Uiso 1 1 calc R
C30 C 0.4535(6) 0.9662(7) 0.0721(3) 0.0316(19) Uani 1 1 d .
C31 C 0.5042(7) 1.0004(7) 0.1219(4) 0.051(3) Uani 1 1 d .
H31 H 0.5159 1.0741 0.1281 0.062 Uiso 1 1 calc R
C32 C 0.5375(7) 0.9288(8) 0.1622(3) 0.055(3) Uani 1 1 d .
H32 H 0.5701 0.9554 0.1954 0.065 Uiso 1 1 calc R
C33 C 0.1632(6) 1.0084(7) -0.1973(3) 0.041(2) Uani 1 1 d .
H33 H 0.1345 1.0468 -0.2281 0.049 Uiso 1 1 calc R
C34 C 0.2127(6) 1.0662(7) -0.1532(3) 0.039(2) Uani 1 1 d .
H34 H 0.2162 1.1415 -0.1544 0.046 Uiso 1 1 calc R
C35 C 0.2570(5) 1.0105(6) -0.1071(3) 0.0271(18) Uani 1 1 d .
C36 C 0.2484(6) 0.8982(7) -0.1077(3) 0.039(2) Uani 1 1 d .
H36 H 0.2767 0.8577 -0.0775 0.047 Uiso 1 1 calc R
C37 C 0.1968(6) 0.8471(7) -0.1539(3) 0.041(2) Uani 1 1 d .
H37 H 0.1917 0.7719 -0.1540 0.049 Uiso 1 1 calc R
C38 C 0.3690(6) 1.3441(7) 0.0051(4) 0.041(2) Uani 1 1 d .
C39 C 0.3694(6) 1.4163(7) -0.0356(3) 0.043(2) Uani 1 1 d .
H39 H 0.3702 1.3911 -0.0690 0.052 Uiso 1 1 calc R
C40 C 0.3687(6) 1.5282(7) -0.0253(4) 0.049(3) Uani 1 1 d .
C41 C 0.3649(8) 1.5660(8) 0.0243(5) 0.066(3) Uani 1 1 d .
H41 H 0.3612 1.6401 0.0302 0.079 Uiso 1 1 calc R
C42 C 0.3668(8) 1.4943(8) 0.0636(4) 0.066(3) Uani 1 1 d .
H42 H 0.3670 1.5196 0.0971 0.079 Uiso 1 1 calc R
C43 C 0.3684(7) 1.3859(8) 0.0549(4) 0.054(3) Uani 1 1 d .
H43 H 0.3692 1.3382 0.0825 0.064 Uiso 1 1 calc R
C44 C 0.3712(8) 1.6042(9) -0.0671(5) 0.067(3) Uani 1 1 d .

loop_
_atom_site_aniso_label
_atom_site_aniso_U_11
_atom_site_aniso_U_22
_atom_site_aniso_U_33
_atom_site_aniso_U_23
_atom_site_aniso_U_13
_atom_site_aniso_U_12
Cd1 0.0509(4) 0.0357(4) 0.0146(3) 0.0021(3) -0.0061(3) 0.0015(3)
Cd2 0.0476(4) 0.0428(4) 0.0191(4) 0.0065(3) -0.0056(3) 0.0004(3)
N1 0.036(4) 0.036(4) 0.015(4) 0.003(3) -0.003(3) -0.001(3)
N2 0.046(5) 0.036(4) 0.018(4) 0.010(3) -0.006(3) 0.007(3)
N3 0.044(4) 0.030(4) 0.021(4) 0.004(3) -0.002(3) 0.001(3)
N4 0.086(7) 0.059(6) 0.059(7) 0.021(5) 0.007(5) 0.009(5)
N5 0.043(4) 0.039(4) 0.012(4) 0.002(3) -0.002(3) -0.002(3)
N6 0.055(5) 0.044(4) 0.017(4) 0.004(3) -0.006(3) -0.002(4)
N7 0.043(5) 0.043(4) 0.021(4) -0.003(3) -0.003(3) 0.000(3)
N8 0.128(10) 0.079(7) 0.091(9) 0.042(7) 0.025(8) 0.013(7)
O1 0.054(5) 0.105(6) 0.069(6) -0.034(5) 0.012(4) -0.030(4)
O2 0.051(4) 0.057(4) 0.060(5) -0.003(3) 0.012(4) 0.004(3)
O3 0.054(5) 0.088(5) 0.070(6) 0.016(4) 0.024(4) -0.004(4)
O4 0.088(6) 0.064(5) 0.060(5) 0.019(4) -0.013(4) 0.021(4)
O5 0.040(4) 0.040(3) 0.045(4) -0.002(3) 0.007(3) 0.004(3)
O6 0.064(5) 0.116(7) 0.058(5) -0.045(5) 0.000(4) 0.006(5)
O7 0.049(4) 0.050(4) 0.089(6) 0.028(4) 0.007(4) -0.001(3)
O8 0.069(5) 0.055(4) 0.060(5) 0.031(4) -0.005(4) 0.006(4)
O9 0.048(4) 0.038(3) 0.034(4) -0.006(3) 0.002(3) -0.001(3)
O10 0.052(4) 0.042(4) 0.051(4) -0.006(3) -0.004(3) -0.007(3)
O11 0.080(5) 0.037(3) 0.039(4) -0.004(3) 0.013(4) 0.000(3)
O12 0.059(5) 0.110(6) 0.041(5) 0.012(4) 0.011(4) 0.026(4)
O13 0.055(4) 0.060(4) 0.064(5) 0.020(4) -0.011(4) -0.011(3)
O14 0.077(6) 0.079(5) 0.080(6) -0.035(4) 0.037(5) -0.016(4)
O15 0.074(6) 0.160(9) 0.078(7) -0.032(6) 0.011(5) 0.026(6)
S1 0.0443(14) 0.0482(14) 0.0310(13) 0.0042(11) -0.0030(11) -0.0047(11)
S2 0.0423(14) 0.0350(12) 0.0272(12) 0.0011(9) -0.0039(10) 0.0002(10)
C1 0.034(5) 0.038(5) 0.018(4) 0.001(4) 0.003(4) -0.002(4)
C2 0.039(5) 0.041(5) 0.012(4) -0.002(4) -0.005(4) -0.008(4)
C3 0.033(5) 0.037(5) 0.025(5) 0.003(4) 0.003(4) -0.001(4)
C4 0.042(5) 0.031(4) 0.013(4) 0.008(3) -0.005(4) -0.004(4)
C5 0.031(5) 0.035(5) 0.014(4) 0.000(3) -0.006(3) 0.002(4)
C6 0.053(6) 0.032(5) 0.024(5) -0.002(4) -0.015(4) -0.003(4)
C7 0.044(5) 0.047(5) 0.009(4) 0.000(4) -0.008(4) 0.005(4)
C8 0.031(5) 0.036(5) 0.020(4) -0.002(3) 0.003(4) -0.001(4)
C9 0.045(5) 0.036(5) 0.022(5) 0.000(4) -0.005(4) -0.002(4)
C10 0.049(6) 0.038(5) 0.014(4) -0.003(4) -0.011(4) 0.008(4)
C11 0.057(6) 0.038(5) 0.014(4) 0.004(4) -0.009(4) 0.004(4)
C12 0.060(6) 0.031(5) 0.019(5) 0.007(4) -0.007(4) 0.011(4)
C13 0.038(5) 0.033(4) 0.013(4) 0.001(3) -0.003(4) -0.002(4)
C14 0.061(6) 0.036(5) 0.015(4) 0.008(4) -0.013(4) 0.005(4)
C15 0.062(6) 0.037(5) 0.025(5) 0.003(4) -0.012(4) 0.001(4)
C16 0.038(5) 0.028(4) 0.023(5) -0.001(3) -0.003(4) 0.002(4)
C17 0.045(6) 0.042(5) 0.021(5) 0.000(4) -0.002(4) 0.004(4)
C18 0.045(6) 0.032(5) 0.033(5) 0.002(4) -0.007(4) 0.002(4)
C19 0.058(6) 0.038(5) 0.039(6) -0.006(4) -0.010(5) 0.003(5)
C20 0.063(7) 0.049(6) 0.027(5) -0.014(4) -0.007(5) -0.002(5)
C21 0.050(6) 0.044(5) 0.024(5) -0.003(4) -0.005(4) -0.004(4)
C22 0.065(7) 0.038(5) 0.037(6) 0.003(5) -0.009(5) 0.002(5)
C23 0.035(5) 0.045(5) 0.018(5) 0.004(4) -0.002(4) -0.002(4)
C24 0.044(6) 0.047(5) 0.018(5) -0.003(4) -0.007(4) -0.003(4)
C25 0.045(5) 0.039(5) 0.022(5) -0.002(4) -0.001(4) -0.001(4)
C26 0.044(5) 0.031(5) 0.020(5) 0.001(4) -0.002(4) 0.007(4)
C27 0.033(5) 0.039(5) 0.013(4) -0.002(3) -0.005(3) 0.000(4)
C28 0.072(7) 0.048(6) 0.029(6) 0.007(4) -0.011(5) -0.003(5)
C29 0.066(7) 0.041(5) 0.013(4) 0.002(4) -0.014(4) -0.007(5)
C30 0.033(5) 0.043(5) 0.015(4) 0.002(4) 0.000(4) -0.002(4)
C31 0.069(7) 0.040(5) 0.028(5) 0.002(4) -0.015(5) -0.004(5)
C32 0.077(7) 0.058(6) 0.013(5) 0.002(4) -0.013(5) 0.002(5)
C33 0.052(6) 0.039(5) 0.019(5) -0.001(4) -0.010(4) -0.001(4)
C34 0.054(6) 0.030(4) 0.029(5) 0.005(4) 0.006(4) 0.003(4)
C35 0.032(5) 0.035(4) 0.009(4) -0.005(3) -0.005(3) 0.002(4)
C36 0.049(6) 0.037(5) 0.019(5) -0.003(4) -0.009(4) 0.008(4)
C37 0.059(6) 0.034(5) 0.023(5) 0.000(4) 0.002(4) 0.004(4)
C38 0.040(5) 0.040(5) 0.034(5) -0.009(4) -0.004(4) 0.005(4)
C39 0.055(6) 0.038(5) 0.024(5) -0.008(4) -0.009(4) -0.001(4)
C40 0.048(6) 0.035(5) 0.050(7) -0.004(5) -0.009(5) -0.001(4)
C41 0.075(8) 0.034(5) 0.070(9) -0.023(6) -0.010(6) 0.007(5)
C42 0.083(8) 0.053(7) 0.045(7) -0.024(6) -0.009(6) 0.000(6)
C43 0.072(7) 0.045(6) 0.040(6) -0.009(5) 0.010(5) 0.000(5)
C44 0.080(9) 0.048(6) 0.067(9) 0.011(6) 0.008(7) 0.005(6)

loop_
_atom_type_symbol
_atom_type_description
_atom_type_scat_dispersion_real
_atom_type_scat_dispersion_imag
_atom_type_scat_source
C C 0.0033 0.0016 'International Tables Vol C Tables 4.2.6.8 and 6.1.1.4'
H H 0.0000 0.0000 'International Tables Vol C Tables 4.2.6.8 and 6.1.1.4'
N N 0.0061 0.0033 'International Tables Vol C Tables 4.2.6.8 and 6.1.1.4'
O O 0.0106 0.0060 'International Tables Vol C Tables 4.2.6.8 and 6.1.1.4'
S S 0.1246 0.1234 'International Tables Vol C Tables 4.2.6.8 and 6.1.1.4'
Cd Cd -0.8075 1.2024 'International Tables Vol C Tables 4.2.6.8 and 6.1.1.4'

loop_
_geom_angle_atom_site_label_1
_geom_angle_atom_site_label_2
_geom_angle_atom_site_label_3
_geom_angle
_geom_angle_site_symmetry_1
_geom_angle_site_symmetry_3
O10 Cd1 O9 100.8(2) . .
O10 Cd1 O1 169.3(2) . .
O9 Cd1 O1 89.8(2) . .
O10 Cd1 N2 84.6(2) . .
O9 Cd1 N2 87.2(2) . .
O1 Cd1 N2 96.8(3) . .
O10 Cd1 N3 87.7(2) . 4_676
O9 Cd1 N3 89.9(2) . 4_676
O1 Cd1 N3 91.6(3) . 4_676
N2 Cd1 N3 171.1(2) . 4_676
O10 Cd1 O11 83.8(2) . .
O9 Cd1 O11 174.9(2) . .
O1 Cd1 O11 85.5(2) . .
N2 Cd1 O11 95.2(2) . .
N3 Cd1 O11 88.3(2) 4_676 .
O14 Cd2 O5 95.0(2) . .
O14 Cd2 O13 83.9(3) . .
O5 Cd2 O13 178.6(2) . .
O14 Cd2 N7 87.2(3) . 4_676
O5 Cd2 N7 93.4(2) . 4_676
O13 Cd2 N7 85.6(2) . 4_676
O14 Cd2 N6 96.0(3) . .
O5 Cd2 N6 98.9(2) . .
O13 Cd2 N6 82.1(2) . .
N7 Cd2 N6 166.9(3) 4_676 .
O14 Cd2 O12 176.5(3) . .
O5 Cd2 O12 84.6(2) . .
O13 Cd2 O12 96.5(3) . .
N7 Cd2 O12 89.4(2) 4_676 .
N6 Cd2 O12 87.5(3) . .
C5 N1 C1 119.0(7) . .
C10 N2 C6 117.3(7) . .
C10 N2 Cd1 122.2(5) . .
C6 N2 Cd1 120.5(5) . .
C11 N3 C15 116.2(7) . .
C11 N3 Cd1 124.8(5) . 4_575
C15 N3 Cd1 118.9(5) . 4_575
C27 N5 C23 119.4(7) . .
C28 N6 C32 116.9(8) . .
C28 N6 Cd2 121.6(6) . .
C32 N6 Cd2 121.3(5) . .
C33 N7 C37 117.6(7) . .
C33 N7 Cd2 125.3(5) . 4_575
C37 N7 Cd2 117.1(5) . 4_575
S1 O1 Cd1 132.1(5) . .
S2 O5 Cd2 120.5(3) . .
O4 S1 O3 109.2(5) . .
O4 S1 O1 110.9(5) . .
O3 S1 O1 106.7(5) . .
O4 S1 O2 111.4(5) . .
O3 S1 O2 111.1(4) . .
O1 S1 O2 107.5(4) . .
O8 S2 O7 110.1(4) . .
O8 S2 O5 110.8(4) . .
O7 S2 O5 107.8(4) . .
O8 S2 O6 112.4(5) . .
O7 S2 O6 108.2(5) . .
O5 S2 O6 107.4(4) . .
N1 C1 C2 121.8(7) . .
N1 C1 C8 115.8(7) . .
C2 C1 C8 122.4(7) . .
C1 C2 C3 120.1(7) . .
C2 C3 C4 118.1(7) . .
C2 C3 C16 121.3(7) . .
C4 C3 C16 120.6(7) . .
C5 C4 C3 118.3(7) . .
N1 C5 C4 122.6(7) . .
N1 C5 C13 115.9(7) . .
C4 C5 C13 121.4(7) . .
N2 C6 C7 122.5(8) . .
C6 C7 C8 120.2(7) . .
C9 C8 C7 116.3(7) . .
C9 C8 C1 123.6(7) . .
C7 C8 C1 120.1(7) . .
C10 C9 C8 119.9(8) . .
N2 C10 C9 123.7(7) . .
N3 C11 C12 124.4(8) . .
C11 C12 C13 119.7(8) . .
C14 C13 C12 116.6(7) . .
C14 C13 C5 120.1(7) . .
C12 C13 C5 123.2(7) . .
C15 C14 C13 119.7(7) . .
N3 C15 C14 123.4(8) . .
C17 C16 C21 119.6(8) . .
C17 C16 C3 121.3(7) . .
C21 C16 C3 119.1(7) . .
C16 C17 C18 119.9(8) . .
C19 C18 C17 120.3(8) . .
C19 C18 C22 119.7(8) . .
C17 C18 C22 119.9(8) . .
C18 C19 C20 120.6(8) . .
C21 C20 C19 119.5(9) . .
C20 C21 C16 120.1(8) . .
N4 C22 C18 177.5(11) . .
N5 C23 C24 122.2(7) . .
N5 C23 C30 116.6(7) . .
C24 C23 C30 121.2(7) . .
C23 C24 C25 119.8(8) . .
C24 C25 C26 118.2(8) . .
C24 C25 C38 120.6(7) . .
C26 C25 C38 121.2(8) . .
C25 C26 C27 118.3(7) . .
N5 C27 C26 122.0(7) . .
N5 C27 C35 116.8(7) . .
C26 C27 C35 121.2(7) . .
N6 C28 C29 122.8(9) . .
C30 C29 C28 120.3(8) . .
C29 C30 C31 115.9(8) . .
C29 C30 C23 121.4(7) . .
C31 C30 C23 122.6(8) . .
C32 C31 C30 121.4(9) . .
N6 C32 C31 122.6(8) . .
N7 C33 C34 123.7(8) . .
C33 C34 C35 119.1(8) . .
C34 C35 C36 117.7(7) . .
C34 C35 C27 123.7(7) . .
C36 C35 C27 118.6(7) . .
C35 C36 C37 119.1(8) . .
N7 C37 C36 122.8(8) . .
C39 C38 C43 118.7(8) . .
C39 C38 C25 121.1(8) . .
C43 C38 C25 120.2(8) . .
C38 C39 C40 118.5(9) . .
C41 C40 C39 120.8(9) . .
C41 C40 C44 120.2(9) . .
C39 C40 C44 119.0(10) . .
C42 C41 C40 119.5(9) . .
C41 C42 C43 120.9(10) . .
C42 C43 C38 121.5(10) . .
N8 C44 C40 175.4(14) . .

loop_
_geom_bond_atom_site_label_1
_geom_bond_atom_site_label_2
_geom_bond_distance
_geom_bond_site_symmetry_2
Cd1 O10 2.287(6) .
Cd1 O9 2.310(5) .
Cd1 O1 2.317(7) .
Cd1 N2 2.330(6) .
Cd1 N3 2.335(7) 4_676
Cd1 O11 2.349(6) .
Cd2 O14 2.292(7) .
Cd2 O5 2.308(6) .
Cd2 O13 2.337(6) .
Cd2 N7 2.342(7) 4_676
Cd2 N6 2.343(7) .
Cd2 O12 2.360(7) .
N1 C5 1.341(9) .
N1 C1 1.342(10) .
N2 C10 1.332(10) .
N2 C6 1.342(10) .
N3 C11 1.322(10) .
N3 C15 1.347(10) .
N3 Cd1 2.335(7) 4_575
N4 C22 1.151(12) .
N5 C27 1.331(10) .
N5 C23 1.336(10) .
N6 C28 1.320(11) .
N6 C32 1.349(11) .
N7 C33 1.323(10) .
N7 C37 1.334(10) .
N7 Cd2 2.342(7) 4_575
N8 C44 1.119(13) .
O1 S1 1.467(7) .
O2 S1 1.489(7) .
O3 S1 1.453(7) .
O4 S1 1.450(7) .
O5 S2 1.471(6) .
O6 S2 1.487(7) .
O7 S2 1.465(6) .
O8 S2 1.432(6) .
C1 C2 1.387(11) .
C1 C8 1.484(11) .
C2 C3 1.391(11) .
C3 C4 1.404(11) .
C3 C16 1.503(11) .
C4 C5 1.402(10) .
C5 C13 1.505(10) .
C6 C7 1.386(11) .
C7 C8 1.399(11) .
C8 C9 1.388(11) .
C9 C10 1.381(11) .
C11 C12 1.371(11) .
C12 C13 1.388(10) .
C13 C14 1.387(11) .
C14 C15 1.377(11) .
C16 C17 1.381(11) .
C16 C21 1.416(11) .
C17 C18 1.398(11) .
C18 C19 1.382(12) .
C18 C22 1.446(13) .
C19 C20 1.390(13) .
C20 C21 1.389(12) .
C23 C24 1.380(11) .
C23 C30 1.500(11) .
C24 C25 1.389(11) .
C25 C26 1.398(11) .
C25 C38 1.494(11) .
C26 C27 1.413(11) .
C27 C35 1.498(10) .
C28 C29 1.395(12) .
C29 C30 1.370(11) .
C30 C31 1.378(11) .
C31 C32 1.358(12) .
C33 C34 1.381(11) .
C34 C35 1.384(11) .
C35 C36 1.388(11) .
C36 C37 1.390(11) .
C38 C39 1.390(12) .
C38 C43 1.402(12) .
C39 C40 1.405(12) .
C40 C41 1.392(14) .
C40 C44 1.447(15) .
C41 C42 1.350(15) .
C42 C43 1.355(13) .
